data_1512841
loop_
_publ_author_name
'Wenzhe Zhou'
'Xiaojia Feng'
'Hongshan Ke'
'Yangguang Li'
'Jinkui Tang'
'Enbo Wang'

_publ_section_title
;
 New polyoxometalate-based mononuclear lanthanide complexes with slow
 relaxation of magnetization
;
_journal_name_full
;
Inorganica Chimica Acta
;
_journal_page_first 770
_journal_page_last 775
_journal_paper_doi 10.1016/j.ica.2012.10.001
_journal_volume 394
_journal_year 2013
_chemical_formula_sum 'C48 H52 Er Mo12 N8 O50 P'
_chemical_formula_weight 2890.49
_space_group_IT_number 126
_symmetry_cell_setting tetragonal
_symmetry_space_group_name_Hall '-P 4a 2bc'
_symmetry_space_group_name_H-M 'P 4/n n c :2'
_atom_sites_solution_hydrogens geom
_atom_sites_solution_primary direct
_atom_sites_solution_secondary difmap
_cell_angle_alpha 90.00
_cell_angle_beta 90.00
_cell_angle_gamma 90.00
_cell_formula_units_Z 4
_cell_length_a 16.876(2)
_cell_length_b 16.876(2)
_cell_length_c 28.208(6)
_cell_measurement_reflns_used 42624
_cell_measurement_temperature 150(2)
_cell_measurement_theta_max 27.51
_cell_measurement_theta_min 3.06
_cell_volume 8034(2)
_computing_cell_refinement PROCESS-AUTO
_computing_data_collection PROCESS-AUTO
_computing_data_reduction CrystalStructure
_computing_structure_refinement 'SHELXL-97 (Sheldrick, 1997)'
_computing_structure_solution 'SHELXS-97 (Sheldrick, 1990)'
_diffrn_ambient_temperature 150(2)
_diffrn_detector_area_resol_mean 0.01
_diffrn_measured_fraction_theta_full 0.997
_diffrn_measured_fraction_theta_max 0.997
_diffrn_measurement_device_type 'Rigaku R-AXIS RAPID IP'
_diffrn_measurement_method Oscillation
_diffrn_radiation_monochromator graphite
_diffrn_radiation_source 'fine-focus sealed tube'
_diffrn_radiation_type MoK\a
_diffrn_radiation_wavelength 0.71073
_diffrn_reflns_av_R_equivalents 0.1257
_diffrn_reflns_av_sigmaI/netI 0.0540
_diffrn_reflns_limit_h_max 20
_diffrn_reflns_limit_h_min -20
_diffrn_reflns_limit_k_max 16
_diffrn_reflns_limit_k_min -20
_diffrn_reflns_limit_l_max 33
_diffrn_reflns_limit_l_min -33
_diffrn_reflns_number 52398
_diffrn_reflns_theta_full 25.00
_diffrn_reflns_theta_max 25.00
_diffrn_reflns_theta_min 3.06
_diffrn_standards_interval_count 0
_diffrn_standards_interval_time 0
_diffrn_standards_number 0
_exptl_absorpt_coefficient_mu 2.961
_exptl_absorpt_correction_T_max 0.5889
_exptl_absorpt_correction_T_min 0.5367
_exptl_absorpt_correction_type multi-scan
_exptl_absorpt_process_details 'ABSCOR by T.Higashi  8 March, 1995'
_exptl_crystal_colour yellow
_exptl_crystal_density_diffrn 2.390
_exptl_crystal_density_method 'not measured'
_exptl_crystal_description block
_exptl_crystal_F_000 5532
_exptl_crystal_size_max 0.24
_exptl_crystal_size_mid 0.22
_exptl_crystal_size_min 0.20
_refine_diff_density_max 1.150
_refine_diff_density_min -1.390
_refine_diff_density_rms 0.158
_refine_ls_extinction_method none
_refine_ls_goodness_of_fit_ref 1.093
_refine_ls_hydrogen_treatment constr
_refine_ls_matrix_type full
_refine_ls_number_parameters 277
_refine_ls_number_reflns 3543
_refine_ls_number_restraints 12
_refine_ls_restrained_S_all 1.100
_refine_ls_R_factor_all 0.0968
_refine_ls_R_factor_gt 0.0674
_refine_ls_shift/su_max 0.000
_refine_ls_shift/su_mean 0.000
_refine_ls_structure_factor_coef Fsqd
_refine_ls_weighting_details 'calc w=1/[\s^2^(Fo^2^)+(0.0598P)^2^+89.1171P] where P=(Fo^2^+2Fc^2^)/3'
_refine_ls_weighting_scheme calc
_refine_ls_wR_factor_gt 0.1377
_refine_ls_wR_factor_ref 0.1525
_reflns_number_gt 2699
_reflns_number_total 3543
_reflns_threshold_expression >2sigma(I)
_cod_data_source_file ICA-2013-394-770-775-3.cif
_cod_data_source_block test1
_cod_original_cell_volume 8033(2)
_cod_original_sg_symbol_H-M P4/nnc
_cod_database_code 1512841

loop_
_symmetry_equiv_pos_as_xyz
'x, y, z'
'-y+1/2, x, z'
'-x+1/2, -y+1/2, z'
'y, -x+1/2, z'
'x, -y+1/2, -z+1/2'
'y, x, -z+1/2'
'-x+1/2, y, -z+1/2'
'-y+1/2, -x+1/2, -z+1/2'
'-x, -y, -z'
'y-1/2, -x, -z'
'x-1/2, y-1/2, -z'
'-y, x-1/2, -z'
'-x, y-1/2, z-1/2'
'-y, -x, z-1/2'
'x-1/2, -y, z-1/2'
'y-1/2, x-1/2, z-1/2'

loop_
_atom_site_label
_atom_site_type_symbol
_atom_site_fract_x
_atom_site_fract_y
_atom_site_fract_z
_atom_site_U_iso_or_equiv
_atom_site_adp_type
_atom_site_occupancy
_atom_site_symmetry_multiplicity
_atom_site_calc_flag
_atom_site_refinement_flags
P1 P 0.2500 0.2500 0.08617(17) 0.0209(10) Uani 1 4 d S
Mo1 Mo 0.16442(8) 0.05699(6) 0.08637(4) 0.0437(3) Uani 1 1 d .
Mo2 Mo 0.11150(6) 0.19621(6) 0.17486(4) 0.0375(3) Uani 1 1 d .
Mo3 Mo 0.11174(7) 0.19585(7) -0.00280(4) 0.0471(3) Uani 1 1 d .
O1 O 0.0459(5) 0.1702(6) 0.2153(3) 0.051(2) Uani 1 1 d .
O2 O 0.1265(6) -0.0326(5) 0.0866(3) 0.054(2) Uani 1 1 d .
O3 O 0.0479(6) 0.1700(7) -0.0424(4) 0.068(3) Uani 1 1 d .
O4 O 0.1024(5) 0.1096(6) 0.1328(3) 0.067(3) Uani 1 1 d .
O5 O 0.1018(6) 0.1092(7) 0.0399(3) 0.071(3) Uani 1 1 d .
O6 O 0.0469(6) 0.2542(6) 0.0402(3) 0.071(3) Uani 1 1 d .
O7 O 0.0473(6) 0.2560(6) 0.1330(3) 0.069(3) Uani 1 1 d .
O8 O 0.1831(7) 0.2800(7) 0.1174(4) 0.016(3) Uani 0.50 1 d P
O9 O 0.2056(5) 0.1498(6) 0.1975(3) 0.057(3) Uani 1 1 d U
O10 O 0.2054(6) 0.1482(8) -0.0259(4) 0.079(4) Uani 1 1 d .
O11 O 0.1820(8) 0.2803(8) 0.0550(4) 0.022(3) Uani 0.50 1 d P
Er1 Er 0.7500 0.2500 0.2500 0.0248(2) Uani 1 4 d S
O12 O 0.8078(4) 0.3627(5) 0.2865(2) 0.0305(17) Uani 1 1 d .
O13 O 0.6629(4) 0.2937(4) 0.3073(2) 0.0306(17) Uani 1 1 d .
N1 N 0.8181(5) 0.3646(5) 0.3335(3) 0.027(2) Uani 1 1 d .
C5 C 0.7584(7) 0.3904(7) 0.3611(4) 0.031(2) Uani 1 1 d .
C1 C 0.8876(7) 0.3445(7) 0.3516(4) 0.034(3) Uani 1 1 d .
H1A H 0.9283 0.3257 0.3312 0.040 Uiso 1 1 calc R
C4 C 0.7699(9) 0.3965(8) 0.4095(4) 0.053(4) Uani 1 1 d .
H4A H 0.7275 0.4130 0.4293 0.063 Uiso 1 1 calc R
C2 C 0.9017(10) 0.3503(9) 0.3995(5) 0.058(4) Uani 1 1 d .
H2A H 0.9516 0.3349 0.4119 0.070 Uiso 1 1 calc R
C3 C 0.8438(9) 0.3783(9) 0.4293(5) 0.060(4) Uani 1 1 d .
C11 C 0.8590(11) 0.3900(11) 0.4817(6) 0.079(5) Uani 1 1 d U
H11A H 0.9133 0.3738 0.4892 0.118 Uiso 1 1 calc R
H11B H 0.8216 0.3578 0.5001 0.118 Uiso 1 1 calc R
H11C H 0.8519 0.4461 0.4898 0.118 Uiso 1 1 calc R
N2 N 0.6393(5) 0.3682(6) 0.3137(3) 0.031(2) Uani 1 1 d .
C10 C 0.5683(6) 0.3905(8) 0.2965(4) 0.039(3) Uani 1 1 d .
H10A H 0.5373 0.3540 0.2788 0.047 Uiso 1 1 calc R
C6 C 0.6833(6) 0.4181(7) 0.3396(3) 0.029(3) Uani 1 1 d .
C9 C 0.5408(7) 0.4653(9) 0.3044(5) 0.053(4) Uani 1 1 d .
H9A H 0.4904 0.4800 0.2922 0.063 Uiso 1 1 calc R
C7 C 0.6570(7) 0.4944(7) 0.3473(5) 0.041(3) Uani 1 1 d .
H7A H 0.6894 0.5299 0.3649 0.049 Uiso 1 1 calc R
C8 C 0.5849(8) 0.5209(8) 0.3301(5) 0.050(3) Uani 1 1 d .
C12 C 0.5550(11) 0.6051(11) 0.3402(8) 0.095(7) Uani 1 1 d .
H12A H 0.5950 0.6342 0.3584 0.142 Uiso 1 1 calc R
H12B H 0.5057 0.6023 0.3585 0.142 Uiso 1 1 calc R
H12C H 0.5450 0.6325 0.3102 0.142 Uiso 1 1 calc R

loop_
_atom_site_aniso_label
_atom_site_aniso_U_11
_atom_site_aniso_U_22
_atom_site_aniso_U_33
_atom_site_aniso_U_23
_atom_site_aniso_U_13
_atom_site_aniso_U_12
P1 0.0219(15) 0.0219(15) 0.019(2) 0.000 0.000 0.000
Mo1 0.0675(8) 0.0288(6) 0.0348(6) -0.0011(5) -0.0054(6) -0.0213(5)
Mo2 0.0376(6) 0.0333(6) 0.0416(6) 0.0058(5) 0.0219(5) -0.0002(4)
Mo3 0.0479(7) 0.0504(7) 0.0429(6) -0.0115(6) -0.0254(6) 0.0024(5)
O1 0.039(5) 0.075(7) 0.038(5) 0.004(5) 0.014(4) -0.009(4)
O2 0.070(7) 0.044(5) 0.050(5) -0.005(4) 0.012(5) -0.021(5)
O3 0.063(7) 0.083(8) 0.059(6) 0.014(6) -0.013(5) -0.010(6)
O4 0.046(6) 0.081(7) 0.075(6) -0.051(6) -0.035(5) 0.037(5)
O5 0.042(6) 0.113(9) 0.059(6) 0.051(6) 0.016(5) 0.032(5)
O6 0.093(8) 0.053(6) 0.068(6) -0.016(6) 0.052(6) -0.028(6)
O7 0.098(8) 0.042(5) 0.067(6) 0.028(5) -0.057(6) -0.037(6)
O8 0.016(6) 0.019(6) 0.012(6) 0.000(5) -0.004(5) -0.005(5)
O9 0.039(5) 0.077(6) 0.056(5) -0.050(5) -0.019(4) 0.022(4)
O10 0.042(6) 0.118(10) 0.078(7) 0.055(7) 0.028(5) 0.030(6)
O11 0.023(7) 0.024(7) 0.018(6) 0.009(5) -0.005(6) 0.001(5)
Er1 0.0218(5) 0.0372(6) 0.0152(4) 0.000 0.000 0.000
O12 0.025(4) 0.048(5) 0.019(4) -0.002(3) -0.003(3) -0.004(3)
O13 0.028(4) 0.036(4) 0.027(4) 0.001(3) 0.008(3) -0.005(3)
N1 0.023(5) 0.031(5) 0.025(5) -0.009(4) 0.001(4) 0.005(4)
C5 0.029(6) 0.038(6) 0.026(5) -0.010(5) -0.002(5) 0.006(5)
C1 0.028(6) 0.036(7) 0.037(6) -0.013(5) -0.006(5) 0.010(5)
C4 0.059(9) 0.066(9) 0.033(7) -0.016(6) -0.002(6) 0.030(7)
C2 0.073(10) 0.062(10) 0.039(7) -0.015(7) -0.016(7) 0.036(8)
C3 0.072(10) 0.071(10) 0.037(7) -0.030(7) -0.035(7) 0.037(8)
C11 0.087(9) 0.090(9) 0.059(7) -0.013(7) -0.016(7) 0.029(7)
N2 0.027(5) 0.040(6) 0.027(4) 0.003(4) 0.004(4) 0.001(4)
C10 0.023(6) 0.063(9) 0.032(6) 0.015(6) -0.003(5) 0.002(6)
C6 0.022(6) 0.045(7) 0.019(5) -0.001(5) 0.001(4) -0.003(5)
C9 0.026(7) 0.079(11) 0.054(8) 0.028(8) -0.008(6) 0.010(6)
C7 0.025(6) 0.042(7) 0.055(7) -0.003(6) -0.004(6) 0.011(5)
C8 0.047(8) 0.048(8) 0.056(8) 0.000(7) -0.004(7) 0.013(7)
C12 0.066(12) 0.067(12) 0.152(19) -0.007(12) -0.013(12) 0.042(10)

loop_
_atom_type_symbol
_atom_type_description
_atom_type_scat_dispersion_real
_atom_type_scat_dispersion_imag
_atom_type_scat_source
C C 0.0033 0.0016 'International Tables Vol C Tables 4.2.6.8 and 6.1.1.4'
H H 0.0000 0.0000 'International Tables Vol C Tables 4.2.6.8 and 6.1.1.4'
N N 0.0061 0.0033 'International Tables Vol C Tables 4.2.6.8 and 6.1.1.4'
O O 0.0106 0.0060 'International Tables Vol C Tables 4.2.6.8 and 6.1.1.4'
Mo Mo -1.6832 0.6857 'International Tables Vol C Tables 4.2.6.8 and 6.1.1.4'
Er Er -0.2586 4.9576 'International Tables Vol C Tables 4.2.6.8 and 6.1.1.4'
P P 0.1023 0.0942 'International Tables Vol C Tables 4.2.6.8 and 6.1.1.4'

loop_
_geom_angle_atom_site_label_1
_geom_angle_atom_site_label_2
_geom_angle_atom_site_label_3
_geom_angle
_geom_angle_site_symmetry_1
_geom_angle_site_symmetry_3
O8 P1 O8 109.2(9) 4 2
O8 P1 O8 70.4(5) 4 3
O8 P1 O8 70.4(5) 2 3
O8 P1 O8 70.4(5) 4 .
O8 P1 O8 70.4(5) 2 .
O8 P1 O8 109.2(9) 3 .
O8 P1 O11 179.6(7) 4 2
O8 P1 O11 70.4(6) 2 2
O8 P1 O11 109.3(7) 3 2
O8 P1 O11 109.5(7) . 2
O8 P1 O11 70.4(6) 4 4
O8 P1 O11 179.6(7) 2 4
O8 P1 O11 109.5(7) 3 4
O8 P1 O11 109.3(7) . 4
O11 P1 O11 110.0(10) 2 4
O8 P1 O11 109.5(7) 4 .
O8 P1 O11 109.3(7) 2 .
O8 P1 O11 179.6(7) 3 .
O8 P1 O11 70.4(6) . .
O11 P1 O11 70.8(5) 2 .
O11 P1 O11 70.8(5) 4 .
O8 P1 O11 109.3(7) 4 3
O8 P1 O11 109.5(7) 2 3
O8 P1 O11 70.4(6) 3 3
O8 P1 O11 179.6(7) . 3
O11 P1 O11 70.8(5) 2 3
O11 P1 O11 70.8(5) 4 3
O11 P1 O11 110.0(10) . 3
O2 Mo1 O7 101.2(5) . 2
O2 Mo1 O4 102.3(5) . .
O7 Mo1 O4 87.3(4) 2 .
O2 Mo1 O6 101.6(5) . 2
O7 Mo1 O6 87.4(4) 2 2
O4 Mo1 O6 156.0(5) . 2
O2 Mo1 O5 102.3(5) . .
O7 Mo1 O5 156.5(5) 2 .
O4 Mo1 O5 87.3(4) . .
O6 Mo1 O5 88.3(4) 2 .
O2 Mo1 O11 159.2(4) . 2
O7 Mo1 O11 93.1(5) 2 2
O4 Mo1 O11 93.2(5) . 2
O6 Mo1 O11 63.8(4) 2 2
O5 Mo1 O11 64.3(4) . 2
O2 Mo1 O8 159.2(4) . 2
O7 Mo1 O8 63.9(4) 2 2
O4 Mo1 O8 64.2(4) . 2
O6 Mo1 O8 92.6(5) 2 2
O5 Mo1 O8 93.2(5) . 2
O11 Mo1 O8 41.6(4) 2 2
O1 Mo2 O9 102.8(5) . .
O1 Mo2 O4 100.1(5) . .
O9 Mo2 O4 87.7(4) . .
O1 Mo2 O9 103.2(5) . 4
O9 Mo2 O9 87.9(6) . 4
O4 Mo2 O9 156.7(5) . 4
O1 Mo2 O7 100.9(5) . .
O9 Mo2 O7 156.4(5) . .
O4 Mo2 O7 88.5(4) . .
O9 Mo2 O7 86.5(4) 4 .
O1 Mo2 O8 159.0(5) . 2
O9 Mo2 O8 63.7(4) . 2
O4 Mo2 O8 64.9(4) . 2
O9 Mo2 O8 92.7(4) 4 2
O7 Mo2 O8 93.6(5) . 2
O1 Mo2 O8 159.3(5) . .
O9 Mo2 O8 92.8(4) . .
O4 Mo2 O8 94.0(5) . .
O9 Mo2 O8 63.4(4) 4 .
O7 Mo2 O8 64.2(4) . .
O8 Mo2 O8 41.7(5) 2 .
O3 Mo3 O10 101.8(6) . .
O3 Mo3 O10 102.5(6) . 4
O10 Mo3 O10 89.1(7) . 4
O3 Mo3 O5 99.9(5) . .
O10 Mo3 O5 88.0(4) . .
O10 Mo3 O5 157.5(5) 4 .
O3 Mo3 O6 101.4(6) . .
O10 Mo3 O6 156.8(5) . .
O10 Mo3 O6 87.2(4) 4 .
O5 Mo3 O6 86.7(5) . .
O3 Mo3 O11 158.5(5) . 2
O10 Mo3 O11 64.4(5) . 2
O10 Mo3 O11 94.1(5) 4 2
O5 Mo3 O11 64.7(4) . 2
O6 Mo3 O11 93.0(5) . 2
O3 Mo3 O11 159.2(5) . .
O10 Mo3 O11 94.1(5) . .
O10 Mo3 O11 64.1(5) 4 .
O5 Mo3 O11 93.9(5) . .
O6 Mo3 O11 63.8(4) . .
O11 Mo3 O11 42.2(5) 2 .
Mo2 O4 Mo1 138.7(6) . .
Mo3 O5 Mo1 138.1(6) . .
Mo1 O6 Mo3 139.2(6) 4 .
Mo1 O7 Mo2 139.8(6) 4 .
P1 O8 O8 54.8(2) . 4
P1 O8 O8 54.8(2) . 2
O8 O8 O8 90.000(2) 4 2
P1 O8 O11 55.1(6) . .
O8 O8 O11 90.5(6) 4 .
O8 O8 O11 90.3(6) 2 .
P1 O8 Mo2 124.3(6) . 4
O8 O8 Mo2 69.5(6) 4 4
O8 O8 Mo2 131.6(3) 2 4
O11 O8 Mo2 131.3(7) . 4
P1 O8 Mo2 123.6(7) . .
O8 O8 Mo2 131.4(3) 4 .
O8 O8 Mo2 68.8(6) 2 .
O11 O8 Mo2 130.8(7) . .
Mo2 O8 Mo2 92.2(4) 4 .
P1 O8 Mo1 124.0(6) . 4
O8 O8 Mo1 131.8(7) 4 4
O8 O8 Mo1 131.1(7) 2 4
O11 O8 Mo1 68.8(6) . 4
Mo2 O8 Mo1 91.6(4) 4 4
Mo2 O8 Mo1 91.6(4) . 4
Mo2 O9 Mo2 140.2(6) . 2
Mo3 O10 Mo3 139.2(7) . 2
P1 O11 O8 54.5(6) . .
P1 O11 O11 54.6(3) . 4
O8 O11 O11 89.5(6) . 4
P1 O11 O11 54.6(3) . 2
O8 O11 O11 89.7(6) . 2
O11 O11 O11 90.000(2) 4 2
P1 O11 Mo3 123.8(7) . 4
O8 O11 Mo3 131.7(8) . 4
O11 O11 Mo3 69.3(6) 4 4
O11 O11 Mo3 131.2(3) 2 4
P1 O11 Mo3 123.1(7) . .
O8 O11 Mo3 131.6(8) . .
O11 O11 Mo3 130.9(4) 4 .
O11 O11 Mo3 68.5(6) 2 .
Mo3 O11 Mo3 92.0(4) 4 .
P1 O11 Mo1 124.0(7) . 4
O8 O11 Mo1 69.6(6) . 4
O11 O11 Mo1 131.5(8) 4 4
O11 O11 Mo1 131.2(8) 2 4
Mo3 O11 Mo1 92.2(4) 4 4
Mo3 O11 Mo1 92.5(4) . 4
O13 Er1 O13 142.7(4) 5 3_655
O13 Er1 O13 91.0(4) 5 7_655
O13 Er1 O13 100.7(4) 3_655 7_655
O13 Er1 O13 100.7(4) 5 .
O13 Er1 O13 91.0(4) 3_655 .
O13 Er1 O13 142.7(4) 7_655 .
O13 Er1 O12 145.4(2) 5 .
O13 Er1 O12 71.9(3) 3_655 .
O13 Er1 O12 77.6(3) 7_655 .
O13 Er1 O12 72.7(3) . .
O13 Er1 O12 71.9(3) 5 7_655
O13 Er1 O12 145.4(2) 3_655 7_655
O13 Er1 O12 72.7(3) 7_655 7_655
O13 Er1 O12 77.6(3) . 7_655
O12 Er1 O12 73.5(4) . 7_655
O13 Er1 O12 72.7(3) 5 5
O13 Er1 O12 77.6(3) 3_655 5
O13 Er1 O12 71.9(3) 7_655 5
O13 Er1 O12 145.4(2) . 5
O12 Er1 O12 131.4(4) . 5
O12 Er1 O12 128.5(3) 7_655 5
O13 Er1 O12 77.6(3) 5 3_655
O13 Er1 O12 72.7(3) 3_655 3_655
O13 Er1 O12 145.4(2) 7_655 3_655
O13 Er1 O12 71.9(3) . 3_655
O12 Er1 O12 128.5(3) . 3_655
O12 Er1 O12 131.4(4) 7_655 3_655
O12 Er1 O12 73.5(4) 5 3_655
N1 O12 Er1 120.2(6) . .
N2 O13 Er1 126.0(6) . .
C1 N1 O12 119.4(9) . .
C1 N1 C5 121.5(9) . .
O12 N1 C5 119.0(9) . .
N1 C5 C4 119.4(11) . .
N1 C5 C6 120.4(9) . .
C4 C5 C6 120.0(10) . .
N1 C1 C2 120.9(11) . .
N1 C1 H1A 119.5 . .
C2 C1 H1A 119.5 . .
C5 C4 C3 120.1(12) . .
C5 C4 H4A 119.9 . .
C3 C4 H4A 119.9 . .
C1 C2 C3 120.3(13) . .
C1 C2 H2A 119.9 . .
C3 C2 H2A 119.9 . .
C2 C3 C4 117.6(11) . .
C2 C3 C11 121.5(13) . .
C4 C3 C11 120.8(13) . .
C3 C11 H11A 109.5 . .
C3 C11 H11B 109.5 . .
H11A C11 H11B 109.5 . .
C3 C11 H11C 109.5 . .
H11A C11 H11C 109.5 . .
H11B C11 H11C 109.5 . .
O13 N2 C6 120.1(9) . .
O13 N2 C10 118.8(10) . .
C6 N2 C10 120.9(11) . .
N2 C10 C9 120.2(12) . .
N2 C10 H10A 119.9 . .
C9 C10 H10A 119.9 . .
N2 C6 C7 119.6(10) . .
N2 C6 C5 119.9(10) . .
C7 C6 C5 120.4(10) . .
C10 C9 C8 121.7(11) . .
C10 C9 H9A 119.2 . .
C8 C9 H9A 119.2 . .
C6 C7 C8 122.0(12) . .
C6 C7 H7A 119.0 . .
C8 C7 H7A 119.0 . .
C7 C8 C9 115.6(12) . .
C7 C8 C12 121.6(13) . .
C9 C8 C12 122.8(13) . .
C8 C12 H12A 109.5 . .
C8 C12 H12B 109.5 . .
H12A C12 H12B 109.5 . .
C8 C12 H12C 109.5 . .
H12A C12 H12C 109.5 . .
H12B C12 H12C 109.5 . .

loop_
_geom_bond_atom_site_label_1
_geom_bond_atom_site_label_2
_geom_bond_distance
_geom_bond_site_symmetry_2
P1 O8 1.519(12) 4
P1 O8 1.519(12) 2
P1 O8 1.519(12) 3
P1 O8 1.519(12) .
P1 O11 1.532(12) 2
P1 O11 1.532(12) 4
P1 O11 1.532(12) .
P1 O11 1.532(12) 3
Mo1 O2 1.642(8) .
Mo1 O7 1.888(9) 2
Mo1 O4 1.897(9) .
Mo1 O6 1.900(10) 2
Mo1 O5 1.901(9) .
Mo1 O11 2.471(13) 2
Mo1 O8 2.484(12) 2
Mo2 O1 1.649(8) .
Mo2 O9 1.882(8) .
Mo2 O4 1.889(9) .
Mo2 O9 1.890(8) 4
Mo2 O7 1.893(9) .
Mo2 O8 2.455(12) 2
Mo2 O8 2.467(12) .
Mo3 O3 1.611(10) .
Mo3 O10 1.889(10) .
Mo3 O10 1.892(9) 4
Mo3 O5 1.901(9) .
Mo3 O6 1.908(9) .
Mo3 O11 2.457(12) 2
Mo3 O11 2.469(13) .
O6 Mo1 1.900(10) 4
O7 Mo1 1.888(9) 4
O8 O8 1.751(17) 4
O8 O8 1.751(17) 2
O8 O11 1.759(16) .
O8 Mo2 2.455(12) 4
O8 Mo1 2.484(12) 4
O9 Mo2 1.890(8) 2
O10 Mo3 1.892(9) 2
O11 O11 1.775(18) 4
O11 O11 1.775(18) 2
O11 Mo3 2.457(12) 4
O11 Mo1 2.471(13) 4
Er1 O13 2.305(7) 5
Er1 O13 2.305(7) 3_655
Er1 O13 2.305(7) 7_655
Er1 O13 2.305(7) .
Er1 O12 2.373(7) .
Er1 O12 2.373(7) 7_655
Er1 O12 2.373(7) 5
Er1 O12 2.373(7) 3_655
O12 N1 1.336(10) .
O13 N2 1.331(12) .
N1 C1 1.325(13) .
N1 C5 1.345(14) .
C5 C4 1.382(15) .
C5 C6 1.481(15) .
C1 C2 1.374(16) .
C1 H1A 0.9500 .
C4 C3 1.401(18) .
C4 H4A 0.9500 .
C2 C3 1.37(2) .
C2 H2A 0.9500 .
C3 C11 1.514(18) .
C11 H11A 0.9800 .
C11 H11B 0.9800 .
C11 H11C 0.9800 .
N2 C6 1.341(14) .
N2 C10 1.346(14) .
C10 C9 1.363(19) .
C10 H10A 0.9500 .
C6 C7 1.379(16) .
C9 C8 1.40(2) .
C9 H9A 0.9500 .
C7 C8 1.384(17) .
C7 H7A 0.9500 .
C8 C12 1.53(2) .
C12 H12A 0.9800 .
C12 H12B 0.9800 .
C12 H12C 0.9800 .
